data_4509304
loop_
_publ_author_name
'Luo, Feng'
'Che, Yun-xia'
'Zheng, Ji-min'

_publ_section_title
;
 Highly Rare Ferromagnetic Interaction with the
 Cu(tetrahedron)-Cu(square)-Cu(tetrahedron) Mode Observed in A 2-Fold
 Interpenetrating Moganite Net
;
_journal_issue 5
_journal_name_full 'Crystal Growth &amp; Design'
_journal_page_first 2047
_journal_paper_doi 10.1021/cg801208z
_journal_volume 9
_journal_year 2009
_chemical_formula_sum 'C24 H18 Cu3 N4 O10'
_chemical_formula_weight 713.04
_chemical_name_systematic
; 
 ? 
;
_space_group_IT_number 14
_symmetry_cell_setting monoclinic
_symmetry_space_group_name_Hall '-P 2ybc'
_symmetry_space_group_name_H-M 'P 1 21/c 1'
_atom_sites_solution_hydrogens geom
_atom_sites_solution_primary direct
_atom_sites_solution_secondary difmap
_audit_creation_method SHELXL-97
_cell_angle_alpha 90.00
_cell_angle_beta 98.40(3)
_cell_angle_gamma 90.00
_cell_formula_units_Z 2
_cell_length_a 5.9567(12)
_cell_length_b 20.497(4)
_cell_length_c 10.180(2)
_cell_measurement_reflns_used 3340
_cell_measurement_temperature 298(2)
_cell_measurement_theta_max 27.88
_cell_measurement_theta_min 1.99
_cell_volume 1229.6(4)
_computing_cell_refinement 'RAXIS-RAPID Auto(Rigaku, 2004)'
_computing_data_collection 'RAXIS-RAPID Auto(Rigaku, 2004)'
_computing_data_reduction 'CrystalStructure(Rigaku/MSC, 2004)'
_computing_molecular_graphics 'SHELXL-97 (Sheldrick, 2001)'
_computing_publication_material 'SHELXL-97 (Sheldrick, 1997)'
_computing_structure_refinement 'SHELXL-97 (Sheldrick, 1997)'
_computing_structure_solution 'SHELXS-97 (Sheldrick, 1997)'
_diffrn_ambient_temperature 298(2)
_diffrn_measured_fraction_theta_full 0.997
_diffrn_measured_fraction_theta_max 0.997
_diffrn_measurement_device_type 'rigaku r-axis rapid IP area detector'
_diffrn_measurement_method '\w scans'
_diffrn_radiation_monochromator graphite
_diffrn_radiation_probe x-ray
_diffrn_radiation_type MoK\a
_diffrn_radiation_wavelength 0.71073
_diffrn_reflns_av_R_equivalents 0.0547
_diffrn_reflns_av_sigmaI/netI 0.0564
_diffrn_reflns_limit_h_max 7
_diffrn_reflns_limit_h_min -7
_diffrn_reflns_limit_k_max 16
_diffrn_reflns_limit_k_min -26
_diffrn_reflns_limit_l_max 12
_diffrn_reflns_limit_l_min -13
_diffrn_reflns_number 8865
_diffrn_reflns_theta_full 27.88
_diffrn_reflns_theta_max 27.88
_diffrn_reflns_theta_min 1.99
_diffrn_source 'rotating anode'
_exptl_absorpt_coefficient_mu 2.640
_exptl_absorpt_correction_T_max 0.7782
_exptl_absorpt_correction_T_min 0.4854
_exptl_absorpt_correction_type multi-scan
_exptl_crystal_colour Purple
_exptl_crystal_density_diffrn 1.926
_exptl_crystal_density_method 'not measured'
_exptl_crystal_description Block
_exptl_crystal_F_000 714
_exptl_crystal_size_max 0.32
_exptl_crystal_size_mid 0.12
_exptl_crystal_size_min 0.10
_refine_diff_density_max 1.095
_refine_diff_density_min -0.649
_refine_diff_density_rms 0.183
_refine_ls_extinction_coef 0.0068(13)
_refine_ls_extinction_expression Fc^*^=kFc[1+0.001xFc^2^\l^3^/sin(2\q)]^-1/4^
_refine_ls_extinction_method SHELXL
_refine_ls_goodness_of_fit_ref 1.119
_refine_ls_hydrogen_treatment refU
_refine_ls_matrix_type full
_refine_ls_number_parameters 192
_refine_ls_number_reflns 2923
_refine_ls_number_restraints 0
_refine_ls_restrained_S_all 1.119
_refine_ls_R_factor_all 0.0470
_refine_ls_R_factor_gt 0.0379
_refine_ls_shift/su_max 0.000
_refine_ls_shift/su_mean 0.000
_refine_ls_structure_factor_coef Fsqd
_refine_ls_weighting_details 'calc w=1/[\s^2^(Fo^2^)+(0.0632P)^2^+0.2000P] where P=(Fo^2^+2Fc^2^)/3'
_refine_ls_weighting_scheme calc
_refine_ls_wR_factor_gt 0.1010
_refine_ls_wR_factor_ref 0.1165
_reflns_number_gt 2519
_reflns_number_total 2923
_reflns_threshold_expression >2sigma(I)
_cod_data_source_file cg801208zsup1.cif
_cod_data_source_block shelxl
_cod_depositor_comments
;
The following automatic conversions were performed:

'_symmetry_cell_setting' value 'Monoclinic' changed to 'monoclinic'
according to /home/saulius/struct/CIF-dictionaries/cif_core.dic
dictionary named 'cif_core.dic' version 2.4.2 from
2011-04-26.

'_exptl_absorpt_correction_type' value 'Multi-scan'
changed to 'multi-scan' according to
/home/saulius/struct/CIF-dictionaries/cif_core.dic dictionary named
'cif_core.dic' version 2.4.2 from
2011-04-26.

'_refine_ls_hydrogen_treatment' value 'refu' changed to
'refU' according to
/home/saulius/struct/CIF-dictionaries/cif_core.dic dictionary named
'cif_core.dic' version 2.4.2 from 2011-04-26.

Automatic conversion script
Id: cif_fix_values 1891 2012-01-12 08:04:46Z andrius 
;
_cod_original_sg_symbol_H-M P2(1)/c
_cod_database_code 4509304

loop_
_symmetry_equiv_pos_as_xyz
'x, y, z'
'-x, y+1/2, -z+1/2'
'-x, -y, -z'
'x, -y-1/2, z-1/2'

loop_
_atom_site_label
_atom_site_type_symbol
_atom_site_fract_x
_atom_site_fract_y
_atom_site_fract_z
_atom_site_U_iso_or_equiv
_atom_site_adp_type
_atom_site_occupancy
_atom_site_symmetry_multiplicity
_atom_site_calc_flag
_atom_site_refinement_flags
Cu1 Cu 0.5000 0.0000 0.5000 0.01381(17) Uani 1 2 d S
C1 C 0.3233(5) 0.08618(15) 0.0696(3) 0.0138(6) Uani 1 1 d .
C2 C 0.3704(5) 0.06747(15) -0.0667(3) 0.0126(6) Uani 1 1 d .
C3 C 0.5770(5) 0.08093(17) -0.1114(3) 0.0162(6) Uani 1 1 d .
H3 H 0.6921 0.1031 -0.0578 0.019 Uiso 1 1 calc R
C4 C 0.6055(5) 0.06058(17) -0.2367(3) 0.0171(7) Uani 1 1 d .
H4 H 0.7428 0.0695 -0.2664 0.021 Uiso 1 1 calc R
C5 C 0.2061(5) 0.03380(16) -0.1503(3) 0.0140(6) Uani 1 1 d .
H5 H 0.0681 0.0237 -0.1227 0.017 Uiso 1 1 calc R
C6 C 0.2475(5) 0.01528(16) -0.2743(3) 0.0155(6) Uani 1 1 d .
H6 H 0.1354 -0.0071 -0.3297 0.019 Uiso 1 1 calc R
C7 C 0.2245(5) 0.26337(16) 0.2354(3) 0.0188(7) Uani 1 1 d .
H7 H 0.3704 0.2730 0.2768 0.023 Uiso 1 1 calc R
C8 C -0.0764(5) 0.19193(16) 0.1993(3) 0.0160(6) Uani 1 1 d .
H8 H -0.1410 0.1520 0.2157 0.019 Uiso 1 1 calc R
C9 C -0.2045(5) 0.23645(16) 0.1191(3) 0.0149(6) Uani 1 1 d .
H9 H -0.3523 0.2264 0.0817 0.018 Uiso 1 1 calc R
C10 C -0.1108(5) 0.29644(15) 0.0946(3) 0.0136(6) Uani 1 1 d .
C11 C 0.1072(5) 0.31044(16) 0.1575(3) 0.0186(7) Uani 1 1 d .
H11 H 0.1724 0.3510 0.1470 0.022 Uiso 1 1 calc R
C12 C -0.2458(5) 0.34495(15) 0.0015(3) 0.0144(6) Uani 1 1 d .
Cu2 Cu 0.35184(5) 0.127518(17) 0.31445(3) 0.00938(15) Uani 1 1 d .
H1A H 0.197(9) 0.063(3) 0.451(5) 0.041(18) Uiso 1 1 d .
N1 N 0.1385(4) 0.20402(13) 0.2547(3) 0.0137(5) Uani 1 1 d .
N2 N 0.4458(4) 0.02859(13) -0.3182(3) 0.0128(5) Uani 1 1 d .
O1 O 0.2610(4) 0.05622(12) 0.4154(3) 0.0148(5) Uani 1 1 d .
O2 O 0.4861(4) 0.10982(11) 0.1503(2) 0.0156(5) Uani 1 1 d .
O3 O 0.1277(4) 0.07772(12) 0.0965(2) 0.0197(5) Uani 1 1 d .
O4 O -0.1779(4) 0.40207(11) -0.0023(2) 0.0177(5) Uani 1 1 d .
O5 O -0.4220(4) 0.32093(11) -0.0664(2) 0.0175(5) Uani 1 1 d .

loop_
_atom_site_aniso_label
_atom_site_aniso_U_11
_atom_site_aniso_U_22
_atom_site_aniso_U_33
_atom_site_aniso_U_23
_atom_site_aniso_U_13
_atom_site_aniso_U_12
Cu1 0.0165(3) 0.0154(3) 0.0096(3) 0.0004(2) 0.0023(2) 0.0050(2)
C1 0.0174(14) 0.0099(14) 0.0144(15) -0.0005(12) 0.0035(12) 0.0014(12)
C2 0.0155(13) 0.0118(14) 0.0108(14) 0.0008(12) 0.0036(11) 0.0019(11)
C3 0.0126(13) 0.0203(16) 0.0158(16) 0.0000(13) 0.0018(12) -0.0015(12)
C4 0.0150(14) 0.0220(16) 0.0145(16) 0.0021(13) 0.0030(12) 0.0009(12)
C5 0.0131(13) 0.0156(15) 0.0135(16) 0.0009(13) 0.0026(11) -0.0004(11)
C6 0.0142(14) 0.0143(15) 0.0176(16) -0.0011(13) 0.0006(12) 0.0000(12)
C7 0.0135(13) 0.0183(17) 0.0226(18) -0.0005(14) -0.0045(12) -0.0012(12)
C8 0.0141(14) 0.0184(16) 0.0153(16) 0.0020(13) 0.0014(12) -0.0010(12)
C9 0.0121(13) 0.0160(16) 0.0159(16) 0.0004(13) -0.0001(11) -0.0006(11)
C10 0.0155(13) 0.0134(15) 0.0113(15) 0.0000(12) 0.0004(11) 0.0007(12)
C11 0.0183(14) 0.0126(15) 0.0238(18) 0.0022(14) -0.0012(13) -0.0039(12)
C12 0.0149(13) 0.0154(15) 0.0132(15) 0.0018(13) 0.0032(11) 0.0025(12)
Cu2 0.0101(2) 0.0097(2) 0.0080(2) 0.00031(13) -0.00004(14) 0.00104(12)
N1 0.0135(11) 0.0131(12) 0.0143(13) 0.0016(11) 0.0015(10) 0.0014(10)
N2 0.0131(11) 0.0153(13) 0.0098(12) 0.0021(11) 0.0010(9) 0.0035(10)
O1 0.0126(10) 0.0168(11) 0.0154(12) 0.0021(10) 0.0034(9) 0.0029(9)
O2 0.0157(10) 0.0190(11) 0.0118(11) -0.0021(9) 0.0010(9) -0.0010(9)
O3 0.0176(10) 0.0242(12) 0.0186(12) -0.0052(10) 0.0074(9) -0.0050(9)
O4 0.0198(11) 0.0134(11) 0.0197(12) 0.0029(10) 0.0018(9) -0.0005(9)
O5 0.0166(10) 0.0166(11) 0.0171(12) 0.0023(10) -0.0049(9) -0.0003(9)

loop_
_atom_type_symbol
_atom_type_description
_atom_type_scat_dispersion_real
_atom_type_scat_dispersion_imag
_atom_type_scat_source
C C 0.0033 0.0016 'International Tables Vol C Tables 4.2.6.8 and 6.1.1.4'
H H 0.0000 0.0000 'International Tables Vol C Tables 4.2.6.8 and 6.1.1.4'
O O 0.0106 0.0060 'International Tables Vol C Tables 4.2.6.8 and 6.1.1.4'
N N 0.0061 0.0033 'International Tables Vol C Tables 4.2.6.8 and 6.1.1.4'
Cu Cu 0.3201 1.2651 'International Tables Vol C Tables 4.2.6.8 and 6.1.1.4'

loop_
_geom_angle_atom_site_label_1
_geom_angle_atom_site_label_2
_geom_angle_atom_site_label_3
_geom_angle
_geom_angle_site_symmetry_1
_geom_angle_site_symmetry_3
O1 Cu1 O1 180.00(14) 3_656 .
O1 Cu1 N2 88.30(11) 3_656 1_556
O1 Cu1 N2 91.70(11) . 1_556
O1 Cu1 N2 91.70(11) 3_656 3_655
O1 Cu1 N2 88.30(11) . 3_655
N2 Cu1 N2 180.0 1_556 3_655
O3 C1 O2 124.1(3) . .
O3 C1 C2 118.2(3) . .
O2 C1 C2 117.7(3) . .
C5 C2 C3 118.3(3) . .
C5 C2 C1 118.9(3) . .
C3 C2 C1 122.7(3) . .
C4 C3 C2 118.3(3) . .
C4 C3 H3 120.8 . .
C2 C3 H3 120.8 . .
N2 C4 C3 123.4(3) . .
N2 C4 H4 118.3 . .
C3 C4 H4 118.3 . .
C6 C5 C2 119.8(3) . .
C6 C5 H5 120.1 . .
C2 C5 H5 120.1 . .
N2 C6 C5 122.1(3) . .
N2 C6 H6 119.0 . .
C5 C6 H6 119.0 . .
N1 C7 C11 123.2(3) . .
N1 C7 H7 118.4 . .
C11 C7 H7 118.4 . .
N1 C8 C9 122.5(3) . .
N1 C8 H8 118.8 . .
C9 C8 H8 118.8 . .
C8 C9 C10 119.4(3) . .
C8 C9 H9 120.3 . .
C10 C9 H9 120.3 . .
C9 C10 C11 118.2(3) . .
C9 C10 C12 120.1(3) . .
C11 C10 C12 121.7(3) . .
C7 C11 C10 118.9(3) . .
C7 C11 H11 120.6 . .
C10 C11 H11 120.6 . .
O4 C12 O5 126.6(3) . .
O4 C12 C10 119.5(3) . .
O5 C12 C10 113.9(3) . .
O1 Cu2 O5 107.43(10) . 4_666
O1 Cu2 O2 119.53(11) . .
O5 Cu2 O2 106.90(10) 4_666 .
O1 Cu2 N1 122.14(11) . .
O5 Cu2 N1 96.31(10) 4_666 .
O2 Cu2 N1 101.41(10) . .
C8 N1 C7 117.7(3) . .
C8 N1 Cu2 119.6(2) . .
C7 N1 Cu2 120.1(2) . .
C4 N2 C6 118.1(3) . .
C4 N2 Cu1 121.2(2) . 1_554
C6 N2 Cu1 120.7(2) . 1_554
Cu2 O1 Cu1 116.60(12) . .
Cu2 O1 H1A 114(5) . .
Cu1 O1 H1A 112(5) . .
C1 O2 Cu2 104.44(18) . .
C12 O5 Cu2 124.1(2) . 4_465

loop_
_geom_bond_atom_site_label_1
_geom_bond_atom_site_label_2
_geom_bond_distance
_geom_bond_site_symmetry_2
Cu1 O1 1.933(2) 3_656
Cu1 O1 1.933(2) .
Cu1 N2 2.012(3) 1_556
Cu1 N2 2.012(3) 3_655
C1 O3 1.247(4) .
C1 O2 1.272(4) .
C1 C2 1.505(4) .
C2 C5 1.384(4) .
C2 C3 1.401(4) .
C3 C4 1.376(4) .
C3 H3 0.9300 .
C4 N2 1.338(4) .
C4 H4 0.9300 .
C5 C6 1.374(4) .
C5 H5 0.9300 .
C6 N2 1.351(4) .
C6 H6 0.9300 .
C7 N1 1.345(4) .
C7 C11 1.373(5) .
C7 H7 0.9300 .
C8 N1 1.344(4) .
C8 C9 1.378(4) .
C8 H8 0.9300 .
C9 C10 1.388(4) .
C9 H9 0.9300 .
C10 C11 1.392(4) .
C10 C12 1.520(4) .
C11 H11 0.9300 .
C12 O4 1.241(4) .
C12 O5 1.270(4) .
Cu2 O1 1.910(2) .
Cu2 O5 1.981(2) 4_666
Cu2 O2 1.989(2) .
Cu2 N1 2.054(3) .
N2 Cu1 2.012(3) 1_554
O1 H1A 0.58(5) .
O5 Cu2 1.981(2) 4_465

loop_
_geom_torsion_atom_site_label_1
_geom_torsion_atom_site_label_2
_geom_torsion_atom_site_label_3
_geom_torsion_atom_site_label_4
_geom_torsion
_geom_torsion_site_symmetry_1
_geom_torsion_site_symmetry_4
O3 C1 C2 C5 -8.6(4) . .
O2 C1 C2 C5 171.5(3) . .
O3 C1 C2 C3 173.4(3) . .
O2 C1 C2 C3 -6.4(5) . .
C5 C2 C3 C4 0.6(5) . .
C1 C2 C3 C4 178.6(3) . .
C2 C3 C4 N2 0.0(5) . .
C3 C2 C5 C6 -0.8(5) . .
C1 C2 C5 C6 -178.9(3) . .
C2 C5 C6 N2 0.3(5) . .
N1 C8 C9 C10 -0.5(5) . .
C8 C9 C10 C11 -2.9(5) . .
C8 C9 C10 C12 177.3(3) . .
N1 C7 C11 C10 -0.3(5) . .
C9 C10 C11 C7 3.2(5) . .
C12 C10 C11 C7 -176.9(3) . .
C9 C10 C12 O4 167.8(3) . .
C11 C10 C12 O4 -12.1(4) . .
C9 C10 C12 O5 -12.5(4) . .
C11 C10 C12 O5 167.6(3) . .
C9 C8 N1 C7 3.5(5) . .
C9 C8 N1 Cu2 -158.2(2) . .
C11 C7 N1 C8 -3.1(5) . .
C11 C7 N1 Cu2 158.5(3) . .
O1 Cu2 N1 C8 -46.7(3) . .
O5 Cu2 N1 C8 -161.9(2) 4_666 .
O2 Cu2 N1 C8 89.4(2) . .
O1 Cu2 N1 C7 152.1(2) . .
O5 Cu2 N1 C7 36.9(3) 4_666 .
O2 Cu2 N1 C7 -71.8(3) . .
C3 C4 N2 C6 -0.5(5) . .
C3 C4 N2 Cu1 -179.8(3) . 1_554
C5 C6 N2 C4 0.3(5) . .
C5 C6 N2 Cu1 179.6(2) . 1_554
O5 Cu2 O1 Cu1 -55.80(16) 4_666 .
O2 Cu2 O1 Cu1 66.08(17) . .
N1 Cu2 O1 Cu1 -165.28(12) . .
O1 Cu1 O1 Cu2 -66(100) 3_656 .
N2 Cu1 O1 Cu2 113.40(15) 1_556 .
N2 Cu1 O1 Cu2 -66.60(15) 3_655 .
O3 C1 O2 Cu2 0.0(4) . .
C2 C1 O2 Cu2 179.8(2) . .
O1 Cu2 O2 C1 67.9(2) . .
O5 Cu2 O2 C1 -169.92(19) 4_666 .
N1 Cu2 O2 C1 -69.6(2) . .
O4 C12 O5 Cu2 -5.7(5) . 4_465
C10 C12 O5 Cu2 174.64(18) . 4_465
